data_1010962
loop_
_publ_author_name
'Wyckoff, R W G'

_publ_section_title
;
The Crystal Structures of some Carbonates of the Calcite Group
;
_journal_coden_ASTM AJSC4K
_journal_name_full 'American Journal of Science, Serie 4(-1920)'
_journal_page_first 317
_journal_page_last 360
_journal_volume 50
_journal_year 1920
_chemical_compound_source 'from Iceland'
_chemical_formula_structural 'Ca C O3'
_chemical_formula_sum 'C Ca O3'
_chemical_name_mineral Calcite
_chemical_name_systematic 'Calcium carbonate'
_symmetry_cell_setting trigonal
_symmetry_Int_Tables_number 167
_symmetry_space_group_name_Hall '-P 3* 2n'
_symmetry_space_group_name_H-M 'R -3 c RS'
_cell_angle_alpha 46.1
_cell_angle_beta 46.1
_cell_angle_gamma 46.1
_cell_formula_units_Z 2
_cell_length_a 6.36
_cell_length_b 6.36
_cell_length_c 6.36
_cell_volume 121.9
_exptl_crystal_density_meas 2.73
_cod_original_formula_sum 'Ca C O3'
_cod_database_code 1010962

loop_
_symmetry_equiv_pos_as_xyz
x,y,z
z,x,y
y,z,x
-y,-x,-z
-x,-z,-y
-z,-y,-x
1/2-x,1/2-y,1/2-z
1/2-y,1/2-z,1/2-x
1/2-z,1/2-x,1/2-y
1/2+y,1/2+x,1/2+z
1/2+x,1/2+z,1/2+y
1/2+z,1/2+y,1/2+x

loop_
_atom_site_label
_atom_site_type_symbol
_atom_site_symmetry_multiplicity
_atom_site_Wyckoff_symbol
_atom_site_fract_x
_atom_site_fract_y
_atom_site_fract_z
_atom_site_occupancy
_atom_site_attached_hydrogens
_atom_site_calc_flag
Ca1 Ca2+ 2 b 0.25 0.25 0.25 1. 0 d
C1 C4+ 2 a 0. 0. 0. 1. 0 d
O1 O2- 6 e 0.25(1) -0.25 0. 1. 0 d

loop_
_atom_type_symbol
_atom_type_oxidation_number
Ca2+ 2.000
C4+ 4.000
O2- -2.000

loop_
_cod_related_entry_id
_cod_related_entry_database
_cod_related_entry_code
1 ChemSpider 9708
